data_7118494
loop_
_publ_author_name
'Reddy, Baddigam Kiran'
'Gadekar, Santosh C.'
'Anand, Venkataramanarao G.'

_publ_section_title
;
 The synthesis and characterization of the meso-meso linked antiaromatic
 tetraoxa isophlorin dimer.
;
_journal_issue 14
_journal_name_full 'Chemical communications (Cambridge, England)'
_journal_page_first 3007
_journal_page_last 3009
_journal_paper_doi 10.1039/c5cc10370c
_journal_volume 52
_journal_year 2016
_chemical_formula_moiety 'C84.86 H11.14 F8.57 O3.43'
_chemical_formula_sum 'C84.86 H11.14 F8.57 O3.43'
_chemical_formula_weight 1248.08
_space_group_crystal_system cubic
_space_group_IT_number 203
_space_group_name_Hall '-F 2uv 2vw 3'
_space_group_name_H-M_alt 'F d -3'
_symmetry_space_group_name_Hall '-F 2uv 2vw 3'
_symmetry_space_group_name_H-M 'F d -3 :2'
_atom_sites_solution_hydrogens geom
_audit_creation_method SHELXL-2014/6
_audit_update_record
;
2015-11-17 deposited with the CCDC.
2016-01-11 downloaded from the CCDC.
;
_cell_angle_alpha 90
_cell_angle_beta 90
_cell_angle_gamma 90
_cell_formula_units_Z 112
_cell_length_a 57.756(6)
_cell_length_b 57.756(6)
_cell_length_c 57.756(6)
_cell_measurement_reflns_used 9626
_cell_measurement_temperature 100(2)
_cell_measurement_theta_max 19.75
_cell_measurement_theta_min 2.44
_cell_volume 192660(3)
_computing_cell_refinement 'Bruker SAINT'
_computing_data_collection 'Bruker APEX2'
_computing_data_reduction 'Bruker SAINT'
_computing_molecular_graphics 'Bruker SHELXTL'
_computing_publication_material 'Bruker SHELXTL'
_computing_structure_refinement 'SHELXL-2014 (Sheldrick 2014)'
_computing_structure_solution 'SHELXS-97 (Sheldrick 2008)'
_diffrn_ambient_temperature 100(2)
_diffrn_measured_fraction_theta_full 1.000
_diffrn_measured_fraction_theta_max 1.000
_diffrn_measurement_device_type 'Bruker APEX-II CCD'
_diffrn_measurement_method '\f and \w scans'
_diffrn_radiation_type MoK\a
_diffrn_radiation_wavelength 0.71073
_diffrn_reflns_av_R_equivalents 0.1793
_diffrn_reflns_av_unetI/netI 0.0422
_diffrn_reflns_laue_measured_fraction_full 1.000
_diffrn_reflns_laue_measured_fraction_max 1.000
_diffrn_reflns_limit_h_max 68
_diffrn_reflns_limit_h_min -69
_diffrn_reflns_limit_k_max 50
_diffrn_reflns_limit_k_min -69
_diffrn_reflns_limit_l_max 69
_diffrn_reflns_limit_l_min -69
_diffrn_reflns_number 754013
_diffrn_reflns_point_group_measured_fraction_full 1.000
_diffrn_reflns_point_group_measured_fraction_max 1.000
_diffrn_reflns_theta_full 25.242
_diffrn_reflns_theta_max 25.487
_diffrn_reflns_theta_min 0.611
_exptl_absorpt_coefficient_mu 0.089
_exptl_absorpt_correction_T_max 0.988
_exptl_absorpt_correction_T_min 0.965
_exptl_absorpt_correction_type multi-scan
_exptl_absorpt_process_details 'MULTI-SCAN Absorption correction'
_exptl_crystal_colour black
_exptl_crystal_density_diffrn 1.205
_exptl_crystal_description CUBE
_exptl_crystal_F_000 69984
_exptl_crystal_size_max 0.400
_exptl_crystal_size_mid 0.370
_exptl_crystal_size_min 0.140
_refine_diff_density_max 1.315
_refine_diff_density_min -0.876
_refine_diff_density_rms 0.148
_refine_ls_extinction_method none
_refine_ls_goodness_of_fit_ref 1.557
_refine_ls_hydrogen_treatment constr
_refine_ls_matrix_type full
_refine_ls_number_parameters 1019
_refine_ls_number_reflns 14973
_refine_ls_number_restraints 121
_refine_ls_restrained_S_all 1.659
_refine_ls_R_factor_all 0.1940
_refine_ls_R_factor_gt 0.1296
_refine_ls_shift/su_max 0.155
_refine_ls_shift/su_mean 0.004
_refine_ls_structure_factor_coef Fsqd
_refine_ls_weighting_details 'w=1/[\s^2^(Fo^2^)+(0.2100P)^2^+0.5883P] where P=(Fo^2^+2Fc^2^)/3'
_refine_ls_weighting_scheme calc
_refine_ls_wR_factor_gt 0.3647
_refine_ls_wR_factor_ref 0.4364
_reflns_Friedel_coverage 0.000
_reflns_number_gt 8582
_reflns_number_total 14973
_reflns_threshold_expression 'I > 2\s(I)'
_cod_data_source_file c5cc10370c2.cif
_cod_data_source_block 4
_cod_depositor_comments
;
The following automatic conversions were performed:

'_exptl_absorpt_correction_type' value 'MULTI-SCAN' changed to
'multi-scan' according to
/usr/data/users/saulius/crontab/automatic-downloads/rss-feeds/RSC/lib/dictionaries/cif_core.dic
dictionary named 'cif_core.dic' version 2.4.2 from 2011-04-26.

Automatic conversion script
Id: cif_fix_values 4268 2015-11-12 08:31:59Z antanas 

 Adding full bibliography for 7118492--7118494.cif.
;
_cod_original_cell_volume 192656(58)
_cod_database_code 7118494
_shelx_space_group_comment
;
The symmetry employed for this shelxl refinement is uniquely defined
by the following loop, which should always be used as a source of
symmetry information in preference to the above space-group names.
They are only intended as comments.
;
_shelx_estimated_absorpt_t_min 0.965
_shelx_estimated_absorpt_t_max 0.988

loop_
_space_group_symop_operation_xyz
'x, y, z'
'z, x, y'
'y, z, x'
'-y+1/4, -z+1/4, x'
'z, -x+1/4, -y+1/4'
'-y+1/4, z, -x+1/4'
'-z+1/4, -x+1/4, y'
'-z+1/4, x, -y+1/4'
'y, -z+1/4, -x+1/4'
'x, -y+1/4, -z+1/4'
'-x+1/4, y, -z+1/4'
'-x+1/4, -y+1/4, z'
'x, y+1/2, z+1/2'
'z, x+1/2, y+1/2'
'y, z+1/2, x+1/2'
'-y+1/4, -z+3/4, x+1/2'
'z, -x+3/4, -y+3/4'
'-y+1/4, z+1/2, -x+3/4'
'-z+1/4, -x+3/4, y+1/2'
'-z+1/4, x+1/2, -y+3/4'
'y, -z+3/4, -x+3/4'
'x, -y+3/4, -z+3/4'
'-x+1/4, y+1/2, -z+3/4'
'-x+1/4, -y+3/4, z+1/2'
'x+1/2, y, z+1/2'
'z+1/2, x, y+1/2'
'y+1/2, z, x+1/2'
'-y+3/4, -z+1/4, x+1/2'
'z+1/2, -x+1/4, -y+3/4'
'-y+3/4, z, -x+3/4'
'-z+3/4, -x+1/4, y+1/2'
'-z+3/4, x, -y+3/4'
'y+1/2, -z+1/4, -x+3/4'
'x+1/2, -y+1/4, -z+3/4'
'-x+3/4, y, -z+3/4'
'-x+3/4, -y+1/4, z+1/2'
'x+1/2, y+1/2, z'
'z+1/2, x+1/2, y'
'y+1/2, z+1/2, x'
'-y+3/4, -z+3/4, x'
'z+1/2, -x+3/4, -y+1/4'
'-y+3/4, z+1/2, -x+1/4'
'-z+3/4, -x+3/4, y'
'-z+3/4, x+1/2, -y+1/4'
'y+1/2, -z+3/4, -x+1/4'
'x+1/2, -y+3/4, -z+1/4'
'-x+3/4, y+1/2, -z+1/4'
'-x+3/4, -y+3/4, z'
'-x, -y, -z'
'-z, -x, -y'
'-y, -z, -x'
'y-1/4, z-1/4, -x'
'-z, x-1/4, y-1/4'
'y-1/4, -z, x-1/4'
'z-1/4, x-1/4, -y'
'z-1/4, -x, y-1/4'
'-y, z-1/4, x-1/4'
'-x, y-1/4, z-1/4'
'x-1/4, -y, z-1/4'
'x-1/4, y-1/4, -z'
'-x, -y+1/2, -z+1/2'
'-z, -x+1/2, -y+1/2'
'-y, -z+1/2, -x+1/2'
'y-1/4, z+1/4, -x+1/2'
'-z, x+1/4, y+1/4'
'y-1/4, -z+1/2, x+1/4'
'z-1/4, x+1/4, -y+1/2'
'z-1/4, -x+1/2, y+1/4'
'-y, z+1/4, x+1/4'
'-x, y+1/4, z+1/4'
'x-1/4, -y+1/2, z+1/4'
'x-1/4, y+1/4, -z+1/2'
'-x+1/2, -y, -z+1/2'
'-z+1/2, -x, -y+1/2'
'-y+1/2, -z, -x+1/2'
'y+1/4, z-1/4, -x+1/2'
'-z+1/2, x-1/4, y+1/4'
'y+1/4, -z, x+1/4'
'z+1/4, x-1/4, -y+1/2'
'z+1/4, -x, y+1/4'
'-y+1/2, z-1/4, x+1/4'
'-x+1/2, y-1/4, z+1/4'
'x+1/4, -y, z+1/4'
'x+1/4, y-1/4, -z+1/2'
'-x+1/2, -y+1/2, -z'
'-z+1/2, -x+1/2, -y'
'-y+1/2, -z+1/2, -x'
'y+1/4, z+1/4, -x'
'-z+1/2, x+1/4, y-1/4'
'y+1/4, -z+1/2, x-1/4'
'z+1/4, x+1/4, -y'
'z+1/4, -x+1/2, y-1/4'
'-y+1/2, z+1/4, x-1/4'
'-x+1/2, y+1/4, z-1/4'
'x+1/4, -y+1/2, z-1/4'
'x+1/4, y+1/4, -z'

loop_
_atom_site_label
_atom_site_type_symbol
_atom_site_fract_x
_atom_site_fract_y
_atom_site_fract_z
_atom_site_U_iso_or_equiv
_atom_site_adp_type
_atom_site_occupancy
_atom_site_site_symmetry_order
_atom_site_calc_flag
_atom_site_refinement_flags_posn
_atom_site_refinement_flags_adp
C1 C 0.61484(9) 0.80885(9) 0.07060(9) 0.0398(12) Uani 1 1 d . .
C2 C 0.63381(9) 0.80048(9) 0.08428(9) 0.0432(13) Uani 1 1 d . .
H2 H 0.6419 0.7864 0.0817 0.052 Uiso 1 1 calc R U
C3 C 0.63837(9) 0.81558(9) 0.10117(9) 0.0410(12) Uani 1 1 d . .
H3 H 0.6502 0.8142 0.1125 0.049 Uiso 1 1 calc R U
C4 C 0.62221(8) 0.83431(9) 0.09911(8) 0.0356(11) Uani 1 1 d . .
C5 C 0.61853(8) 0.85209(8) 0.11387(8) 0.0341(11) Uani 1 1 d . .
C6 C 0.60303(8) 0.87173(9) 0.11084(8) 0.0359(11) Uani 1 1 d . .
C7 C 0.59458(9) 0.88643(9) 0.12701(9) 0.0405(12) Uani 1 1 d . .
H7 H 0.5965 0.8852 0.1433 0.049 Uiso 1 1 calc R U
C8 C 0.58243(8) 0.90376(9) 0.11519(9) 0.0393(12) Uani 1 1 d . .
H8 H 0.5745 0.9165 0.1219 0.047 Uiso 1 1 calc R U
C9 C 0.58404(8) 0.89888(8) 0.09226(9) 0.0374(11) Uani 1 1 d . .
C10 C 0.57515(8) 0.91161(8) 0.07249(8) 0.0345(11) Uani 1 1 d . .
C11 C 0.56858(8) 0.90346(8) 0.05178(8) 0.0347(11) Uani 1 1 d . .
C12 C 0.55913(8) 0.91601(9) 0.03242(9) 0.0380(12) Uani 1 1 d . .
H12 H 0.5570 0.9323 0.0315 0.046 Uiso 1 1 calc R U
C13 C 0.55383(9) 0.90036(9) 0.01585(9) 0.0394(12) Uani 1 1 d . .
H13 H 0.5470 0.9038 0.0013 0.047 Uiso 1 1 calc R U
C14 C 0.56018(8) 0.87789(8) 0.02384(8) 0.0309(10) Uani 1 1 d . .
C15 C 0.55818(8) 0.85732(9) 0.01258(8) 0.0333(11) Uani 1 1 d . .
C16 C 0.56594(8) 0.83456(8) 0.01944(8) 0.0330(11) Uani 1 1 d . .
C17 C 0.55955(9) 0.81366(9) 0.01099(8) 0.0378(12) Uani 1 1 d . .
H17 H 0.5484 0.8109 -0.0008 0.045 Uiso 1 1 calc R U
C18 C 0.57222(9) 0.79702(9) 0.02256(8) 0.0376(11) Uani 1 1 d . .
H18 H 0.5713 0.7808 0.0203 0.045 Uiso 1 1 calc R U
C19 C 0.58617(9) 0.80813(8) 0.03779(8) 0.0369(12) Uani 1 1 d . .
C20 C 0.60387(9) 0.79890(8) 0.05277(8) 0.0361(11) Uani 1 1 d . .
C21 C 0.57220(9) 0.93682(9) 0.07708(9) 0.0396(12) Uani 1 1 d . .
C22 C 0.59104(10) 0.95059(9) 0.08367(10) 0.0478(14) Uani 1 1 d . .
C23 C 0.58892(12) 0.97369(11) 0.08858(12) 0.0606(17) Uani 1 1 d . .
C24 C 0.56729(12) 0.98421(9) 0.08725(12) 0.0587(17) Uani 1 1 d . .
C25 C 0.54847(11) 0.97125(10) 0.08103(11) 0.0549(16) Uani 1 1 d . .
C26 C 0.55077(9) 0.94764(9) 0.07628(9) 0.0417(12) Uani 1 1 d . .
C27 C 0.54530(8) 0.85748(9) -0.00974(8) 0.0355(11) Uani 1 1 d . .
C28 C 0.55680(9) 0.85325(9) -0.03071(8) 0.0378(12) Uani 1 1 d . .
H28 H 0.5731 0.8509 -0.0309 0.045 Uiso 1 1 calc R U
C29 C 0.54445(10) 0.85259(9) -0.05102(9) 0.0451(13) Uani 1 1 d . .
H29 H 0.5524 0.8493 -0.0651 0.054 Uiso 1 1 calc R U
C30 C 0.52097(10) 0.85651(10) -0.05158(10) 0.0501(14) Uani 1 1 d . .
H30 H 0.5128 0.8561 -0.0658 0.060 Uiso 1 1 calc R U
C31 C 0.50946(10) 0.86112(12) -0.03113(11) 0.0585(16) Uani 1 1 d . .
H31 H 0.4932 0.8638 -0.0312 0.070 Uiso 1 1 calc R U
C32 C 0.52158(9) 0.86178(10) -0.01049(10) 0.0481(14) Uani 1 1 d . .
H32 H 0.5136 0.8652 0.0035 0.058 Uiso 1 1 calc R U
C33 C 0.61059(10) 0.77401(9) 0.04786(9) 0.0443(13) Uani 1 1 d . .
C34 C 0.59611(13) 0.75608(11) 0.05367(13) 0.0666(18) Uani 1 1 d . .
C35 C 0.60197(17) 0.73313(13) 0.04942(17) 0.094(3) Uani 1 1 d . .
C36 C 0.62284(16) 0.72829(12) 0.03968(13) 0.077(2) Uani 1 1 d . .
C37 C 0.63784(13) 0.74571(12) 0.03371(10) 0.0623(18) Uani 1 1 d . .
C38 C 0.63133(11) 0.76817(10) 0.03717(10) 0.0502(14) Uani 1 1 d . .
C40 C 0.6392(2) 0.84102(16) 0.0017(2) 0.113(3) Uani 1 1 d . .
C41 C 0.64143(17) 0.9408(2) 0.0205(4) 0.179(8) Uani 1 1 d . .
C42 C 0.6607(3) 0.8798(3) -0.05390(13) 0.118(4) Uani 1 1 d . .
C43 C 0.70283(17) 0.84022(19) -0.0079(3) 0.152(7) Uani 1 1 d . .
C44 C 0.6274(3) 0.9342(2) 0.0029(3) 0.141(4) Uani 1 1 d . U
C45 C 0.7266(2) 0.8657(4) -0.0071(3) 0.200(10) Uani 1 1 d . .
C46 C 0.6480(3) 0.8617(2) -0.04237(19) 0.134(5) Uani 1 1 d . .
C47 C 0.71823(18) 0.92909(18) 0.0177(2) 0.119(5) Uani 1 1 d . .
C48 C 0.71443(13) 0.91768(12) 0.04025(14) 0.070(2) Uani 1 1 d . .
C49 C 0.69537(15) 0.92251(14) 0.05190(13) 0.076(2) Uani 1 1 d . .
C50 C 0.68313(15) 0.90413(17) 0.06319(11) 0.079(2) Uani 1 1 d . .
C51 C 0.6430(3) 0.84303(18) 0.02721(16) 0.114(5) Uani 1 1 d . .
C52 C 0.67938(16) 0.93874(14) 0.04257(15) 0.077(2) Uani 1 1 d . .
C53 C 0.6723(3) 0.86304(15) 0.05871(12) 0.110(4) Uani 1 1 d . .
C54 C 0.7116(2) 0.87610(15) 0.0487(2) 0.104(4) Uani 1 1 d . .
C55 C 0.73066(14) 0.9099(2) 0.00073(16) 0.102(3) Uani 1 1 d . .
C56 C 0.69171(17) 0.8806(2) 0.06148(12) 0.092(3) Uani 1 1 d . .
C57 C 0.63569(19) 0.8594(3) 0.04170(17) 0.122(5) Uani 1 1 d . .
C58 C 0.72292(13) 0.89408(15) 0.03909(17) 0.086(3) Uani 1 1 d . .
C59 C 0.65073(16) 0.8734(2) 0.05848(12) 0.093(3) Uani 1 1 d . U
C60 C 0.6647(2) 0.8443(2) -0.0329(2) 0.126(5) Uani 1 1 d . .
C61 C 0.73239(12) 0.8894(2) 0.0153(2) 0.108(4) Uani 1 1 d . .
C62 C 0.61951(19) 0.91800(19) 0.0174(2) 0.117(3) Uani 1 1 d D U
C63 C 0.69672(14) 0.9023(3) -0.05024(13) 0.097(3) Uani 1 1 d . .
C64 C 0.7237(3) 0.8592(3) 0.0102(3) 0.159(5) Uani 1 1 d . U
C65 C 0.6635(3) 0.95130(14) 0.0051(3) 0.171(7) Uani 1 1 d . .
C66 C 0.6543(2) 0.8985(3) 0.06199(15) 0.133(4) Uani 1 1 d . U
C67 C 0.6512(3) 0.9387(2) -0.0273(2) 0.126(4) Uani 1 1 d . U
C68 C 0.6865(4) 0.8797(3) -0.05309(17) 0.161(7) Uani 1 1 d . .
C69 C 0.6516(2) 0.9027(3) -0.05135(15) 0.107(4) Uani 1 1 d . .
C70 C 0.63162(15) 0.92880(18) -0.02125(18) 0.093(3) Uani 1 1 d . .
C71 C 0.70703(19) 0.93351(19) -0.0222(3) 0.130(5) Uani 1 1 d . .
C72 C 0.62090(15) 0.8745(2) 0.03160(14) 0.102(3) Uani 1 1 d . .
C73 C 0.61428(10) 0.87322(13) 0.00878(13) 0.0657(19) Uani 1 1 d . .
C74 C 0.68467(18) 0.94825(15) 0.0222(3) 0.114(4) Uani 1 1 d . .
C75 C 0.61259(12) 0.89206(18) -0.0044(2) 0.104(4) Uani 1 1 d . .
C76 C 0.7062(3) 0.9419(3) 0.0077(2) 0.179(8) Uani 1 1 d . .
C77 C 0.6920(3) 0.9450(2) -0.0170(2) 0.127(4) Uani 1 1 d . U
C78 C 0.6323(2) 0.9048(2) -0.0387(2) 0.136(5) Uani 1 1 d . .
C79 C 0.62460(16) 0.85537(18) -0.00596(19) 0.101(3) Uani 1 1 d . U
C80 C 0.6798(3) 0.8450(3) 0.0447(3) 0.137(4) Uani 1 1 d . U
C81 C 0.6692(4) 0.8355(2) 0.0273(4) 0.205(10) Uani 1 1 d . .
C82 C 0.62231(19) 0.8885(2) -0.0295(2) 0.130(5) Uani 1 1 d . .
C83 C 0.6954(3) 0.8483(3) -0.0321(2) 0.152(6) Uani 1 1 d . .
C84 C 0.6541(3) 0.93365(19) 0.0446(2) 0.138(5) Uani 1 1 d . .
C85 C 0.6663(2) 0.9235(2) -0.04671(19) 0.115(3) Uani 1 1 d . U
C86 C 0.6709(3) 0.9445(3) -0.0242(3) 0.167(5) Uani 1 1 d . U
C87 C 0.6470(3) 0.9160(4) 0.0517(3) 0.182(6) Uani 1 1 d . U
C88 C 0.62346(15) 0.9093(2) 0.03656(16) 0.091(3) Uani 1 1 d . U
C89 C 0.6262(3) 0.8918(3) 0.0448(3) 0.150(5) Uani 1 1 d . U
C90 C 0.6176(3) 0.9122(3) -0.0053(3) 0.162(5) Uani 1 1 d D U
C91 C 0.72191(13) 0.87498(18) -0.02733(17) 0.086(3) Uani 1 1 d . .
C92 C 0.62922(18) 0.8658(2) -0.02994(16) 0.096(3) Uani 1 1 d . .
C93 C 0.7230(3) 0.8972(3) -0.0282(3) 0.175(5) Uani 1 1 d . U
C94 C 0.6947(5) 0.8618(3) -0.0435(3) 0.235(13) Uani 1 1 d . .
C95 C 0.6796(4) 0.83138(15) 0.0050(2) 0.154(7) Uani 1 1 d . .
C96 C 0.65934(16) 0.83430(14) -0.0123(3) 0.103(4) Uani 1 1 d . .
C97 C 0.7182(2) 0.9158(2) -0.0266(2) 0.128(4) Uani 1 1 d . U
C98 C 0.6848(3) 0.9191(2) -0.04828(18) 0.117(4) Uani 1 1 d . U
C99 C 0.6986(4) 0.8465(3) 0.0364(3) 0.166(5) Uani 1 1 d . U
C100 C 0.71399(17) 0.85518(17) 0.0303(2) 0.102(3) Uani 1 1 d . U
F1 F 0.61217(5) 0.94125(6) 0.08520(6) 0.0581(9) Uani 1 1 d . .
F2 F 0.60739(7) 0.98610(7) 0.09475(8) 0.0838(13) Uani 1 1 d . .
F3 F 0.56500(8) 1.00666(6) 0.09187(9) 0.0905(14) Uani 1 1 d . .
F4 F 0.52745(7) 0.98132(6) 0.07937(7) 0.0716(11) Uani 1 1 d . .
F5 F 0.53177(5) 0.93576(5) 0.07113(5) 0.0483(8) Uani 1 1 d . .
F6 F 0.57587(8) 0.76053(7) 0.06444(9) 0.0905(14) Uani 1 1 d . .
F7 F 0.58765(11) 0.71631(8) 0.05572(13) 0.140(2) Uani 1 1 d . .
F8 F 0.62874(11) 0.70622(7) 0.03579(10) 0.122(2) Uani 1 1 d . .
F9 F 0.65770(8) 0.74054(7) 0.02384(7) 0.0910(15) Uani 1 1 d . .
F10 F 0.64578(6) 0.78487(6) 0.03061(6) 0.0673(10) Uani 1 1 d . .
O1 O 0.60870(6) 0.83062(5) 0.07956(5) 0.0349(8) Uani 1 1 d . .
O2 O 0.59656(5) 0.87878(5) 0.08900(5) 0.0304(7) Uani 1 1 d . .
O3 O 0.56988(5) 0.88012(5) 0.04600(5) 0.0333(8) Uani 1 1 d . .
O4 O 0.58238(5) 0.83141(5) 0.03639(5) 0.0330(8) Uani 1 1 d . .

loop_
_atom_site_aniso_label
_atom_site_aniso_U_11
_atom_site_aniso_U_22
_atom_site_aniso_U_33
_atom_site_aniso_U_23
_atom_site_aniso_U_13
_atom_site_aniso_U_12
C1 0.047(3) 0.040(3) 0.032(3) 0.002(2) 0.005(2) 0.008(2)
C2 0.052(3) 0.042(3) 0.035(3) -0.001(2) -0.002(2) 0.009(2)
C3 0.037(3) 0.048(3) 0.038(3) 0.005(2) -0.001(2) 0.005(2)
C4 0.036(3) 0.045(3) 0.026(2) -0.002(2) 0.001(2) 0.001(2)
C5 0.035(3) 0.035(3) 0.032(3) 0.002(2) 0.002(2) -0.004(2)
C6 0.037(3) 0.046(3) 0.025(2) -0.002(2) -0.002(2) 0.000(2)
C7 0.046(3) 0.046(3) 0.029(3) -0.007(2) -0.003(2) 0.001(2)
C8 0.034(3) 0.041(3) 0.043(3) -0.010(2) 0.002(2) 0.004(2)
C9 0.033(3) 0.038(3) 0.041(3) -0.001(2) -0.001(2) 0.000(2)
C10 0.031(2) 0.033(3) 0.039(3) -0.007(2) 0.003(2) -0.002(2)
C11 0.034(3) 0.033(3) 0.037(3) 0.001(2) 0.000(2) -0.003(2)
C12 0.036(3) 0.033(3) 0.045(3) 0.006(2) -0.002(2) 0.001(2)
C13 0.037(3) 0.042(3) 0.039(3) 0.008(2) -0.006(2) 0.000(2)
C14 0.028(2) 0.035(3) 0.029(2) 0.001(2) -0.0018(19) 0.0035(19)
C15 0.031(2) 0.044(3) 0.025(2) 0.004(2) 0.0022(19) -0.001(2)
C16 0.031(2) 0.042(3) 0.025(2) -0.002(2) 0.0022(19) 0.001(2)
C17 0.042(3) 0.040(3) 0.032(3) -0.008(2) 0.005(2) 0.003(2)
C18 0.044(3) 0.037(3) 0.032(3) -0.010(2) 0.001(2) 0.002(2)
C19 0.046(3) 0.032(3) 0.032(3) -0.005(2) 0.008(2) 0.005(2)
C20 0.041(3) 0.033(3) 0.035(3) -0.006(2) 0.003(2) 0.005(2)
C21 0.042(3) 0.035(3) 0.042(3) 0.002(2) 0.005(2) -0.003(2)
C22 0.050(3) 0.039(3) 0.054(3) -0.013(3) 0.010(3) -0.008(3)
C23 0.068(4) 0.045(3) 0.069(4) -0.010(3) 0.010(3) -0.012(3)
C24 0.067(4) 0.029(3) 0.080(4) -0.009(3) 0.021(3) -0.006(3)
C25 0.062(4) 0.039(3) 0.063(4) 0.006(3) 0.024(3) 0.011(3)
C26 0.043(3) 0.036(3) 0.047(3) 0.003(2) 0.014(2) 0.001(2)
C27 0.034(3) 0.039(3) 0.033(3) 0.001(2) -0.005(2) -0.002(2)
C28 0.037(3) 0.043(3) 0.034(3) 0.003(2) -0.001(2) -0.004(2)
C29 0.055(3) 0.045(3) 0.035(3) 0.002(2) -0.003(2) -0.001(3)
C30 0.044(3) 0.060(4) 0.047(3) 0.001(3) -0.007(3) 0.004(3)
C31 0.041(3) 0.078(4) 0.056(4) -0.005(3) -0.012(3) 0.006(3)
C32 0.034(3) 0.070(4) 0.041(3) -0.002(3) 0.000(2) 0.005(3)
C33 0.052(3) 0.039(3) 0.042(3) 0.001(2) -0.006(2) 0.009(3)
C34 0.081(5) 0.043(4) 0.076(5) -0.002(3) 0.007(4) 0.015(3)
C35 0.112(7) 0.044(4) 0.125(7) -0.008(4) -0.006(6) -0.003(4)
C36 0.112(6) 0.045(4) 0.075(5) -0.011(3) -0.013(4) 0.036(4)
C37 0.089(5) 0.058(4) 0.039(3) -0.008(3) -0.008(3) 0.032(4)
C38 0.064(4) 0.047(3) 0.040(3) -0.005(3) -0.008(3) 0.017(3)
C40 0.116(8) 0.061(5) 0.162(11) 0.000(6) -0.014(8) -0.047(6)
C41 0.067(6) 0.101(8) 0.37(2) -0.151(11) -0.116(10) 0.049(6)
C42 0.133(10) 0.194(14) 0.027(4) -0.013(6) -0.009(5) -0.070(10)
C43 0.071(6) 0.079(7) 0.307(19) -0.102(10) -0.072(9) 0.052(5)
C44 0.149(8) 0.128(7) 0.145(8) 0.025(6) 0.011(6) 0.039(6)
C45 0.076(7) 0.36(3) 0.168(13) 0.120(16) 0.044(8) 0.123(12)
C46 0.213(15) 0.120(9) 0.070(7) 0.003(6) -0.074(9) -0.088(11)
C47 0.113(8) 0.105(7) 0.139(9) 0.052(7) -0.088(7) -0.084(6)
C48 0.063(4) 0.065(4) 0.082(5) -0.012(4) -0.040(4) -0.017(4)
C49 0.084(6) 0.082(5) 0.062(4) -0.026(4) -0.021(4) -0.004(5)
C50 0.102(6) 0.108(7) 0.028(3) -0.016(4) -0.021(3) 0.000(5)
C51 0.201(13) 0.083(6) 0.058(5) 0.016(5) -0.020(6) -0.099(8)
C52 0.090(6) 0.063(5) 0.078(5) -0.023(4) -0.011(5) -0.012(4)
C53 0.242(14) 0.056(5) 0.033(4) 0.023(3) -0.023(6) -0.026(7)
C54 0.113(8) 0.068(5) 0.132(8) 0.012(5) -0.087(7) 0.002(5)
C55 0.052(5) 0.173(10) 0.080(6) -0.016(7) 0.005(4) -0.064(6)
C56 0.083(6) 0.154(10) 0.039(4) 0.025(5) -0.032(4) -0.004(6)
C57 0.101(7) 0.191(12) 0.073(6) 0.040(8) -0.019(6) -0.096(8)
C58 0.057(4) 0.086(6) 0.115(7) -0.004(5) -0.052(5) -0.006(4)
C59 0.078(5) 0.166(7) 0.036(3) 0.026(4) -0.002(3) -0.046(5)
C60 0.130(10) 0.147(10) 0.102(8) -0.092(8) 0.041(7) -0.083(9)
C61 0.025(3) 0.131(9) 0.169(11) -0.061(8) -0.016(5) 0.001(4)
C62 0.103(6) 0.106(6) 0.141(7) 0.022(6) 0.049(6) 0.045(5)
C63 0.058(5) 0.184(11) 0.049(4) 0.022(6) 0.027(4) -0.007(6)
C64 0.150(8) 0.178(8) 0.150(8) 0.035(7) 0.010(7) 0.102(7)
C65 0.281(19) 0.028(4) 0.206(14) 0.016(6) -0.105(14) 0.039(7)
C66 0.173(8) 0.178(8) 0.046(4) 0.011(5) 0.033(5) 0.084(7)
C67 0.134(7) 0.107(6) 0.138(7) 0.031(5) -0.051(6) 0.024(6)
C68 0.31(2) 0.130(11) 0.044(5) -0.004(6) 0.065(9) 0.036(14)
C69 0.124(9) 0.159(11) 0.038(4) 0.027(6) -0.035(5) -0.050(9)
C70 0.060(5) 0.113(7) 0.105(7) 0.050(6) -0.018(5) 0.016(5)
C71 0.098(7) 0.075(7) 0.217(14) 0.058(7) 0.080(9) -0.012(6)
C72 0.058(5) 0.192(11) 0.055(5) -0.007(6) 0.012(4) -0.062(6)
C73 0.033(3) 0.080(5) 0.084(5) -0.015(4) -0.001(3) -0.021(3)
C74 0.099(7) 0.051(5) 0.192(13) -0.027(6) -0.005(8) -0.048(5)
C75 0.040(4) 0.094(7) 0.178(11) 0.053(7) -0.035(5) -0.017(4)
C76 0.254(18) 0.189(13) 0.094(8) 0.067(9) -0.083(10) -0.183(14)
C77 0.138(7) 0.097(6) 0.145(7) 0.042(6) 0.016(6) -0.018(6)
C78 0.133(10) 0.163(12) 0.112(9) 0.078(9) -0.088(8) -0.052(9)
C79 0.069(5) 0.091(5) 0.144(7) 0.005(5) -0.030(5) -0.048(4)
C80 0.141(7) 0.131(7) 0.138(7) 0.079(6) -0.022(6) 0.013(6)
C81 0.32(3) 0.061(7) 0.24(2) 0.088(11) -0.14(2) -0.033(11)
C82 0.110(8) 0.140(10) 0.138(10) 0.078(8) -0.099(8) -0.076(8)
C83 0.228(15) 0.148(12) 0.080(8) 0.001(7) 0.036(9) 0.130(12)
C84 0.188(14) 0.069(6) 0.159(11) -0.059(7) 0.066(10) 0.004(8)
C85 0.123(7) 0.133(7) 0.090(6) 0.067(5) 0.003(5) -0.006(6)
C86 0.154(8) 0.146(8) 0.202(9) 0.112(7) -0.017(7) -0.002(7)
C87 0.207(9) 0.180(9) 0.157(8) -0.053(7) 0.065(7) 0.023(8)
C88 0.062(4) 0.145(7) 0.065(5) -0.007(5) 0.009(4) 0.001(5)
C89 0.142(8) 0.163(8) 0.144(8) 0.006(7) 0.057(7) -0.007(7)
C90 0.116(7) 0.176(9) 0.195(9) 0.023(8) -0.038(7) 0.030(7)
C91 0.059(5) 0.105(7) 0.094(6) -0.048(5) 0.009(4) 0.007(4)
C92 0.091(6) 0.137(9) 0.059(5) 0.018(5) -0.034(5) -0.076(7)
C93 0.150(7) 0.166(8) 0.210(9) 0.015(7) 0.138(7) 0.011(7)
C94 0.49(4) 0.144(13) 0.074(9) -0.027(9) 0.034(14) 0.172(19)
C95 0.33(3) 0.036(5) 0.096(8) -0.007(5) -0.007(12) 0.041(8)
C96 0.071(6) 0.050(5) 0.187(12) -0.049(6) 0.006(7) -0.015(4)
C97 0.119(6) 0.100(6) 0.165(7) -0.004(6) 0.092(6) -0.036(5)
C98 0.139(7) 0.140(7) 0.073(5) 0.028(5) 0.029(6) -0.003(6)
C99 0.168(9) 0.159(8) 0.173(8) 0.085(7) 0.005(7) 0.034(7)
C100 0.072(5) 0.091(5) 0.143(7) 0.058(5) -0.025(5) 0.006(4)
F1 0.0407(18) 0.054(2) 0.080(2) -0.0195(17) -0.0030(16) -0.0091(15)
F2 0.075(3) 0.056(2) 0.121(3) -0.026(2) 0.009(2) -0.028(2)
F3 0.107(3) 0.035(2) 0.129(4) -0.017(2) 0.042(3) -0.008(2)
F4 0.069(2) 0.048(2) 0.097(3) 0.0064(19) 0.024(2) 0.0204(18)
F5 0.0381(17) 0.0432(17) 0.064(2) -0.0004(15) 0.0079(14) 0.0057(13)
F6 0.090(3) 0.049(2) 0.133(4) 0.015(2) 0.031(3) 0.006(2)
F7 0.152(5) 0.041(3) 0.226(7) 0.010(3) 0.024(5) 0.000(3)
F8 0.177(5) 0.048(2) 0.141(5) -0.029(3) -0.024(4) 0.048(3)
F9 0.117(4) 0.086(3) 0.070(3) -0.008(2) 0.003(2) 0.064(3)
F10 0.067(2) 0.065(2) 0.070(2) 0.0065(18) 0.0176(19) 0.0231(19)
O1 0.0398(19) 0.0350(18) 0.0298(17) -0.0029(14) -0.0028(14) 0.0063(14)
O2 0.0319(17) 0.0326(17) 0.0266(16) -0.0038(13) -0.0009(13) 0.0011(13)
O3 0.0347(18) 0.0333(18) 0.0319(17) -0.0015(14) -0.0023(14) 0.0004(14)
O4 0.0382(18) 0.0321(18) 0.0287(17) 0.0006(13) 0.0001(14) 0.0059(14)

loop_
_atom_type_symbol
_atom_type_description
_atom_type_scat_dispersion_real
_atom_type_scat_dispersion_imag
_atom_type_scat_source
C C 0.0033 0.0016 'International Tables Vol C Tables 4.2.6.8 and 6.1.1.4'
H H 0.0000 0.0000 'International Tables Vol C Tables 4.2.6.8 and 6.1.1.4'
O O 0.0106 0.0060 'International Tables Vol C Tables 4.2.6.8 and 6.1.1.4'
F F 0.0171 0.0103 'International Tables Vol C Tables 4.2.6.8 and 6.1.1.4'

loop_
_geom_angle_atom_site_label_1
_geom_angle_atom_site_label_2
_geom_angle_atom_site_label_3
_geom_angle
_geom_angle_site_symmetry_3
C20 C1 O1 123.2(5) .
C20 C1 C2 129.8(5) .
O1 C1 C2 106.9(4) .
C3 C2 C1 109.4(5) .
C3 C2 H2 125.3 .
C1 C2 H2 125.3 .
C2 C3 C4 107.7(5) .
C2 C3 H3 126.2 .
C4 C3 H3 126.2 .
C5 C4 O1 122.8(4) .
C5 C4 C3 128.6(5) .
O1 C4 C3 108.5(4) .
C4 C5 C6 127.8(4) .
C4 C5 C5 117.8(4) 11_655
C6 C5 C5 114.4(3) 11_655
C7 C6 O2 110.4(4) .
C7 C6 C5 128.9(4) .
O2 C6 C5 120.5(4) .
C6 C7 C8 107.0(4) .
C6 C7 H7 126.5 .
C8 C7 H7 126.5 .
C9 C8 C7 107.1(4) .
C9 C8 H8 126.5 .
C7 C8 H8 126.5 .
C8 C9 O2 110.1(4) .
C8 C9 C10 129.6(5) .
O2 C9 C10 120.3(4) .
C11 C10 C9 128.6(4) .
C11 C10 C21 118.0(4) .
C9 C10 C21 113.3(4) .
C10 C11 O3 122.6(4) .
C10 C11 C12 128.6(5) .
O3 C11 C12 108.8(4) .
C13 C12 C11 107.4(4) .
C13 C12 H12 126.3 .
C11 C12 H12 126.3 .
C12 C13 C14 108.8(4) .
C12 C13 H13 125.6 .
C14 C13 H13 125.6 .
C15 C14 O3 123.4(4) .
C15 C14 C13 128.2(4) .
O3 C14 C13 108.3(4) .
C14 C15 C16 129.6(4) .
C14 C15 C27 116.8(4) .
C16 C15 C27 113.5(4) .
C17 C16 O4 109.1(4) .
C17 C16 C15 128.9(4) .
O4 C16 C15 122.0(4) .
C16 C17 C18 107.6(4) .
C16 C17 H17 126.2 .
C18 C17 H17 126.2 .
C19 C18 C17 107.4(5) .
C19 C18 H18 126.3 .
C17 C18 H18 126.3 .
C18 C19 O4 109.5(4) .
C18 C19 C20 129.5(5) .
O4 C19 C20 120.9(4) .
C1 C20 C19 129.7(5) .
C1 C20 C33 115.5(5) .
C19 C20 C33 114.8(4) .
C26 C21 C22 116.5(5) .
C26 C21 C10 122.4(5) .
C22 C21 C10 121.0(5) .
F1 C22 C23 117.4(5) .
F1 C22 C21 119.9(5) .
C23 C22 C21 122.7(6) .
F2 C23 C22 120.5(6) .
F2 C23 C24 119.9(5) .
C22 C23 C24 119.6(6) .
F3 C24 C25 120.5(6) .
F3 C24 C23 120.3(6) .
C25 C24 C23 119.2(5) .
F4 C25 C24 119.8(5) .
F4 C25 C26 119.5(6) .
C24 C25 C26 120.7(6) .
F5 C26 C21 120.8(4) .
F5 C26 C25 118.0(5) .
C21 C26 C25 121.2(5) .
C32 C27 C28 118.0(5) .
C32 C27 C15 121.3(4) .
C28 C27 C15 120.7(4) .
C29 C28 C27 119.8(5) .
C29 C28 H28 120.1 .
C27 C28 H28 120.1 .
C28 C29 C30 121.8(5) .
C28 C29 H29 119.1 .
C30 C29 H29 119.1 .
C29 C30 C31 119.1(5) .
C29 C30 H30 120.5 .
C31 C30 H30 120.5 .
C32 C31 C30 119.9(5) .
C32 C31 H31 120.0 .
C30 C31 H31 120.0 .
C31 C32 C27 121.3(5) .
C31 C32 H32 119.3 .
C27 C32 H32 119.3 .
C34 C33 C38 116.8(5) .
C34 C33 C20 120.9(5) .
C38 C33 C20 122.3(5) .
F6 C34 C33 119.8(5) .
F6 C34 C35 118.3(7) .
C33 C34 C35 121.8(7) .
F7 C35 C36 121.1(7) .
F7 C35 C34 119.9(9) .
C36 C35 C34 119.0(8) .
F8 C36 C35 119.4(8) .
F8 C36 C37 119.7(8) .
C35 C36 C37 120.9(6) .
F9 C37 C38 121.3(7) .
F9 C37 C36 119.6(6) .
C38 C37 C36 119.1(7) .
F10 C38 C37 118.3(6) .
F10 C38 C33 119.4(5) .
C37 C38 C33 122.2(6) .
C79 C40 C96 120.5(12) .
C79 C40 C51 113.2(12) .
C96 C40 C51 116.7(12) .
C44 C41 C84 147.1(14) .
C44 C41 C65 99.3(16) .
C84 C41 C65 101.8(8) .
C44 C41 C62 46.5(8) .
C84 C41 C62 102.2(13) .
C65 C41 C62 137.4(11) .
C69 C42 C46 115.7(14) .
C69 C42 C68 111.5(12) .
C46 C42 C68 119.7(16) .
C83 C43 C95 106.4(10) .
C83 C43 C64 119.6(13) .
C95 C43 C64 116.6(13) .
C83 C43 C45 89.4(13) .
C95 C43 C45 141.9(10) .
C64 C43 C45 31.6(6) .
C62 C44 C41 86.1(14) .
C62 C44 C70 120.6(13) .
C41 C44 C70 132.8(14) .
C62 C44 C90 57.6(9) .
C41 C44 C90 135.6(13) .
C70 C44 C90 64.4(11) .
C64 C45 C91 158.8(13) .
C64 C45 C61 69.6(16) .
C91 C45 C61 110.1(14) .
C64 C45 C43 70.2(16) .
C91 C45 C43 97.9(13) .
C61 C45 C43 131.2(10) .
C92 C46 C42 122.6(15) .
C92 C46 C60 116.9(11) .
C42 C46 C60 108.9(16) .
C76 C47 C48 129.1(15) .
C76 C47 C55 113.1(14) .
C48 C47 C55 106.9(8) .
C49 C48 C58 120.3(8) .
C49 C48 C47 118.7(8) .
C58 C48 C47 109.2(9) .
C48 C49 C52 119.2(8) .
C48 C49 C50 119.2(8) .
C52 C49 C50 109.9(8) .
C49 C50 C56 119.7(8) .
C49 C50 C66 127.5(8) .
C56 C50 C66 98.7(8) .
C57 C51 C40 128.9(12) .
C57 C51 C81 120.0(11) .
C40 C51 C81 97.0(13) .
C74 C52 C49 117.2(9) .
C74 C52 C84 112.0(10) .
C49 C52 C84 118.4(9) .
C59 C53 C80 126.9(12) .
C59 C53 C56 112.0(8) .
C80 C53 C56 109.4(13) .
C58 C54 C56 118.4(9) .
C58 C54 C100 105.2(11) .
C56 C54 C100 123.9(9) .
C58 C54 C99 133.9(10) .
C56 C54 C99 92.2(9) .
C100 C54 C99 32.5(6) .
C61 C55 C47 103.6(8) .
C61 C55 C97 134.4(9) .
C47 C55 C97 103.0(9) .
C61 C55 C93 102.2(10) .
C47 C55 C93 133.7(9) .
C97 C55 C93 35.4(6) .
C54 C56 C50 119.6(9) .
C54 C56 C53 115.4(10) .
C50 C56 C53 112.4(9) .
C51 C57 C72 112.8(10) .
C51 C57 C59 126.3(12) .
C72 C57 C59 107.0(12) .
C51 C57 C89 145.7(9) .
C72 C57 C89 41.3(8) .
C59 C57 C89 66.1(9) .
C54 C58 C48 122.8(9) .
C54 C58 C61 114.5(9) .
C48 C58 C61 109.6(8) .
C53 C59 C66 107.3(8) .
C53 C59 C57 106.7(11) .
C66 C59 C57 133.2(11) .
C53 C59 C89 154.1(7) .
C66 C59 C89 67.8(9) .
C57 C59 C89 67.5(8) .
C96 C60 C46 117.1(11) .
C96 C60 C83 105.0(12) .
C46 C60 C83 124.3(12) .
C55 C61 C58 110.8(8) .
C55 C61 C64 131.4(10) .
C58 C61 C64 102.6(10) .
C55 C61 C45 100.5(10) .
C58 C61 C45 133.0(9) .
C64 C61 C45 33.3(6) .
C88 C62 C44 141.6(15) .
C88 C62 C90 141.1(13) .
C44 C62 C90 66.2(11) .
C88 C62 C41 94.5(12) .
C44 C62 C41 47.4(11) .
C90 C62 C41 109.1(13) .
C88 C62 C75 107.2(9) .
C44 C62 C75 101.5(11) .
C90 C62 C75 35.9(10) .
C41 C62 C75 137.5(9) .
C98 C63 C68 120.7(13) .
C98 C63 C93 119.7(12) .
C68 C63 C93 104.5(12) .
C98 C63 C97 88.6(12) .
C68 C63 C97 133.3(11) .
C93 C63 C97 32.3(5) .
C45 C64 C100 161.4(13) .
C45 C64 C61 77.0(17) .
C100 C64 C61 98.3(12) .
C45 C64 C43 78.1(17) .
C100 C64 C43 96.4(14) .
C61 C64 C43 142.5(9) .
C74 C65 C41 102.6(11) .
C74 C65 C86 112.3(14) .
C41 C65 C86 127.5(12) .
C87 C66 C59 133.0(16) .
C87 C66 C50 101.4(15) .
C59 C66 C50 109.4(8) .
C87 C66 C89 68.5(13) .
C59 C66 C89 67.5(10) .
C50 C66 C89 151.5(7) .
C86 C67 C70 153.7(13) .
C86 C67 C85 75.5(14) .
C70 C67 C85 113.6(11) .
C94 C68 C63 123(2) .
C94 C68 C42 113(2) .
C63 C68 C42 114.2(12) .
C78 C69 C42 116.5(11) .
C78 C69 C85 107.7(13) .
C42 C69 C85 123.4(12) .
C67 C70 C44 107.9(12) .
C67 C70 C90 150.8(9) .
C44 C70 C90 58.3(9) .
C67 C70 C78 100.1(10) .
C44 C70 C78 138.1(9) .
C90 C70 C78 82.1(10) .
C77 C71 C97 160.1(11) .
C77 C71 C76 64.3(13) .
C97 C71 C76 115.8(14) .
C89 C72 C57 95.2(12) .
C89 C72 C73 132.3(14) .
C57 C72 C73 123.8(11) .
C89 C72 C88 30.4(9) .
C57 C72 C88 121.9(8) .
C73 C72 C88 102.0(8) .
C75 C73 C72 121.7(9) .
C75 C73 C79 105.8(9) .
C72 C73 C79 118.8(9) .
C52 C74 C76 124.4(11) .
C52 C74 C65 114.8(11) .
C76 C74 C65 108.2(13) .
C90 C75 C73 142.9(13) .
C90 C75 C82 90.1(12) .
C73 C75 C82 113.4(10) .
C90 C75 C62 41.4(9) .
C73 C75 C62 103.7(9) .
C82 C75 C62 127.5(7) .
C47 C76 C74 111.2(12) .
C47 C76 C77 142.1(17) .
C74 C76 C77 92.5(14) .
C47 C76 C71 106.8(18) .
C74 C76 C71 127.4(12) .
C77 C76 C71 38.1(6) .
C71 C77 C86 128.8(18) .
C71 C77 C76 77.6(14) .
C86 C77 C76 138.0(14) .
C82 C78 C69 124.0(17) .
C82 C78 C70 110.8(14) .
C69 C78 C70 114.4(10) .
C40 C79 C73 122.0(10) .
C40 C79 C92 117.3(11) .
C73 C79 C92 108.6(9) .
C99 C80 C81 99(2) .
C99 C80 C53 117.9(19) .
C81 C80 C53 128.6(17) .
C80 C81 C95 124(2) .
C80 C81 C51 110(2) .
C95 C81 C51 116.3(15) .
C80 C81 C99 38.6(10) .
C95 C81 C99 85.9(17) .
C51 C81 C99 140.6(14) .
C78 C82 C92 126.1(16) .
C78 C82 C75 118.0(14) .
C92 C82 C75 104.2(9) .
C78 C82 C90 80.8(12) .
C92 C82 C90 135.6(10) .
C75 C82 C90 37.4(7) .
C94 C83 C43 146(2) .
C94 C83 C60 92(2) .
C43 C83 C60 105.1(11) .
C87 C84 C52 122.9(17) .
C87 C84 C41 111.2(18) .
C52 C84 C41 108.8(11) .
C98 C85 C69 110.6(15) .
C98 C85 C67 133.2(14) .
C69 C85 C67 104.1(11) .
C98 C85 C86 94.1(13) .
C69 C85 C86 139.0(10) .
C67 C85 C86 40.4(7) .
C67 C86 C77 162.3(13) .
C67 C86 C65 88.5(14) .
C77 C86 C65 85.4(15) .
C67 C86 C85 64.1(13) .
C77 C86 C85 112.8(15) .
C65 C86 C85 142.7(11) .
C84 C87 C66 139(2) .
C84 C87 C88 108(2) .
C66 C87 C88 109.8(18) .
C84 C87 C89 143(2) .
C66 C87 C89 73.4(15) .
C88 C87 C89 36.5(7) .
C89 C88 C62 140.3(15) .
C89 C88 C87 82.5(14) .
C62 C88 C87 121.8(13) .
C89 C88 C72 35.5(11) .
C62 C88 C72 105.2(9) .
C87 C88 C72 111.4(10) .
C88 C89 C72 114.1(18) .
C88 C89 C87 61.0(12) .
C72 C89 C87 148.1(11) .
C88 C89 C66 99.1(13) .
C72 C89 C66 130.8(13) .
C87 C89 C66 38.1(8) .
C88 C89 C59 140.0(14) .
C72 C89 C59 89.5(11) .
C87 C89 C59 81.8(10) .
C66 C89 C59 44.7(6) .
C88 C89 C57 148.9(13) .
C72 C89 C57 43.5(8) .
C87 C89 C57 123.5(11) .
C66 C89 C57 90.2(9) .
C59 C89 C57 46.4(6) .
C75 C90 C62 102.7(17) .
C75 C90 C44 156.8(16) .
C62 C90 C44 56.2(10) .
C75 C90 C70 138.2(16) .
C62 C90 C70 112.3(15) .
C44 C90 C70 57.3(10) .
C75 C90 C82 52.5(10) .
C62 C90 C82 147.6(13) .
C44 C90 C82 140.8(14) .
C70 C90 C82 86.2(10) .
C93 C91 C45 115.7(14) .
C93 C91 C94 113.8(12) .
C45 C91 C94 115.2(12) .
C46 C92 C82 114.9(11) .
C46 C92 C79 124.2(11) .
C82 C92 C79 108.0(11) .
C97 C93 C91 161.2(13) .
C97 C93 C55 66.9(14) .
C91 C93 C55 111.4(12) .
C97 C93 C63 73.9(14) .
C91 C93 C63 97.6(13) .
C55 C93 C63 133.3(10) .
C83 C94 C68 157(2) .
C83 C94 C91 88(2) .
C68 C94 C91 100.8(18) .
C81 C95 C96 104.1(17) .
C81 C95 C43 134.8(15) .
C96 C95 C43 107.3(10) .
C60 C96 C40 123.5(11) .
C60 C96 C95 116.0(11) .
C40 C96 C95 105.7(12) .
C93 C97 C71 161.0(12) .
C93 C97 C55 77.7(15) .
C71 C97 C55 100.9(12) .
C93 C97 C63 73.8(13) .
C71 C97 C63 98.0(13) .
C55 C97 C63 141.6(8) .
C85 C98 C63 138.9(16) .
C100 C99 C80 156(2) .
C100 C99 C81 143.7(15) .
C80 C99 C81 42.8(14) .
C100 C99 C54 53.8(13) .
C80 C99 C54 104.9(16) .
C81 C99 C54 136.4(12) .
C99 C100 C64 136.4(17) .
C99 C100 C54 93.7(15) .
C64 C100 C54 119.2(11) .
C4 O1 C1 107.2(4) .
C6 O2 C9 105.4(4) .
C11 O3 C14 106.6(3) .
C19 O4 C16 106.4(4) .

loop_
_geom_bond_atom_site_label_1
_geom_bond_atom_site_label_2
_geom_bond_distance
_geom_bond_site_symmetry_2
C1 C20 1.339(7) .
C1 O1 1.405(6) .
C1 C2 1.435(7) .
C2 C3 1.335(7) .
C2 H2 0.9500 .
C3 C4 1.434(7) .
C3 H3 0.9500 .
C4 C5 1.351(7) .
C4 O1 1.389(6) .
C5 C6 1.455(7) .
C5 C5 1.487(9) 11_655
C6 C7 1.353(7) .
C6 O2 1.377(5) .
C7 C8 1.400(7) .
C7 H7 0.9500 .
C8 C9 1.357(7) .
C8 H8 0.9500 .
C9 O2 1.380(6) .
C9 C10 1.452(7) .
C10 C11 1.340(7) .
C10 C21 1.490(7) .
C11 O3 1.391(6) .
C11 C12 1.440(7) .
C12 C13 1.352(7) .
C12 H12 0.9500 .
C13 C14 1.425(7) .
C13 H13 0.9500 .
C14 C15 1.360(7) .
C14 O3 1.403(5) .
C15 C16 1.444(7) .
C15 C27 1.488(6) .
C16 C17 1.353(7) .
C16 O4 1.376(6) .
C17 C18 1.381(7) .
C17 H17 0.9500 .
C18 C19 1.354(7) .
C18 H18 0.9500 .
C19 O4 1.365(6) .
C19 C20 1.442(7) .
C20 C33 1.516(7) .
C21 C26 1.387(7) .
C21 C22 1.400(8) .
C22 F1 1.337(7) .
C22 C23 1.370(8) .
C23 F2 1.334(7) .
C23 C24 1.391(9) .
C24 F3 1.330(7) .
C24 C25 1.368(9) .
C25 F4 1.350(7) .
C25 C26 1.397(8) .
C26 F5 1.328(6) .
C27 C32 1.393(7) .
C27 C28 1.402(7) .
C28 C29 1.373(7) .
C28 H28 0.9500 .
C29 C30 1.375(8) .
C29 H29 0.9500 .
C30 C31 1.381(8) .
C30 H30 0.9500 .
C31 C32 1.383(8) .
C31 H31 0.9500 .
C32 H32 0.9500 .
C33 C34 1.373(9) .
C33 C38 1.389(8) .
C34 F6 1.349(8) .
C34 C35 1.390(10) .
C35 F7 1.327(10) .
C35 C36 1.359(12) .
C36 F8 1.338(7) .
C36 C37 1.372(11) .
C37 F9 1.316(8) .
C37 C38 1.365(8) .
C38 F10 1.331(7) .
C40 C79 1.265(13) .
C40 C96 1.468(15) .
C40 C51 1.493(14) .
C41 C44 1.355(19) .
C41 C84 1.63(2) .
C41 C65 1.67(2) .
C41 C62 1.836(17) .
C42 C69 1.434(17) .
C42 C46 1.442(16) .
C42 C68 1.49(2) .
C43 C83 1.54(2) .
C43 C95 1.62(2) .
C43 C64 1.93(2) .
C43 C45 2.01(2) .
C44 C62 1.335(16) .
C44 C70 1.452(17) .
C44 C90 1.47(2) .
C45 C64 1.078(17) .
C45 C91 1.316(16) .
C45 C61 1.91(2) .
C46 C92 1.321(18) .
C46 C60 1.498(18) .
C47 C76 1.167(19) .
C47 C48 1.477(13) .
C47 C55 1.643(16) .
C48 C49 1.320(11) .
C48 C58 1.450(11) .
C49 C52 1.422(11) .
C49 C50 1.432(12) .
C50 C56 1.449(13) .
C50 C66 1.697(16) .
C51 C57 1.334(16) .
C51 C81 1.57(2) .
C52 C74 1.333(15) .
C52 C84 1.493(16) .
C53 C59 1.385(15) .
C53 C80 1.388(18) .
C53 C56 1.519(14) .
C54 C58 1.346(13) .
C54 C56 1.391(14) .
C54 C100 1.618(15) .
C54 C99 2.00(2) .
C55 C61 1.457(15) .
C55 C97 1.769(18) .
C55 C93 1.88(2) .
C57 C72 1.351(16) .
C57 C59 1.532(13) .
C57 C89 1.96(2) .
C58 C61 1.504(14) .
C59 C66 1.474(16) .
C59 C89 1.94(2) .
C60 C96 1.359(17) .
C60 C83 1.79(2) .
C61 C64 1.84(2) .
C62 C88 1.236(14) .
C62 C90 1.356(14) .
C62 C75 1.999(18) .
C63 C98 1.198(15) .
C63 C68 1.438(18) .
C63 C93 2.00(2) .
C63 C97 2.004(17) .
C64 C100 1.308(17) .
C65 C74 1.582(17) .
C65 C86 1.79(2) .
C66 C87 1.25(2) .
C66 C89 1.94(2) .
C67 C86 1.205(18) .
C67 C70 1.313(16) .
C67 C85 1.671(19) .
C68 C94 1.265(19) .
C69 C78 1.338(17) .
C69 C85 1.496(16) .
C70 C90 1.56(2) .
C70 C78 1.713(18) .
C71 C77 1.133(16) .
C71 C97 1.235(15) .
C71 C76 1.796(19) .
C72 C89 1.296(17) .
C72 C73 1.374(11) .
C72 C88 2.036(18) .
C73 C75 1.332(11) .
C73 C79 1.464(13) .
C74 C76 1.54(2) .
C75 C90 1.200(19) .
C75 C82 1.567(17) .
C76 C77 1.657(19) .
C77 C86 1.286(19) .
C78 C82 1.225(14) .
C79 C92 1.534(14) .
C80 C99 1.192(19) .
C80 C81 1.30(2) .
C81 C95 1.44(3) .
C81 C99 1.89(3) .
C82 C92 1.371(15) .
C82 C90 1.98(2) .
C83 C94 1.019(18) .
C84 C87 1.17(2) .
C85 C98 1.098(15) .
C85 C86 1.80(2) .
C87 C88 1.66(2) .
C87 C89 1.88(3) .
C88 C89 1.129(16) .
C91 C93 1.288(17) .
C91 C94 1.98(3) .
C93 C97 1.114(17) .
C95 C96 1.549(19) .
C99 C100 1.079(19) .
